data_4031815
loop_
_publ_author_name
'Shi, Hang'
'Tan, Ceheng'
'Zhang, Weibin'
'Zhang, Zichun'
'Long, Rong'
'Gong, Jianxian'
'Luo, Tuoping'
'Yang, Zhen'

_publ_section_title
;
 Gold-Catalyzed Enantio- and Diastereoselective Syntheses of Left
 Fragments of Azadirachtin/Meliacarpin-Type Limonoids.
;
_journal_issue 3
_journal_name_full 'The Journal of organic chemistry'
_journal_page_first 751
_journal_page_last 771
_journal_paper_doi 10.1021/acs.joc.5b02560
_journal_volume 81
_journal_year 2016
_chemical_formula_moiety 'C25 H34 O5'
_chemical_formula_sum 'C25 H34 O5'
_chemical_formula_weight 414.52
_chemical_name_systematic
;
 ?
;
_space_group_IT_number 2
_symmetry_cell_setting triclinic
_symmetry_space_group_name_Hall '-P 1'
_symmetry_space_group_name_H-M 'P -1'
_atom_sites_solution_hydrogens geom
_atom_sites_solution_primary direct
_atom_sites_solution_secondary difmap
_audit_creation_method SHELXL-97
_cell_angle_alpha 91.067(6)
_cell_angle_beta 109.523(8)
_cell_angle_gamma 106.480(7)
_cell_formula_units_Z 2
_cell_length_a 9.3611(3)
_cell_length_b 10.4294(4)
_cell_length_c 12.5882(9)
_cell_measurement_reflns_used 9014
_cell_measurement_temperature 293(2)
_cell_measurement_theta_max 68.20
_cell_measurement_theta_min 7.50
_cell_volume 1101.97(12)
_computing_cell_refinement 'CrystalClear-SM Auto 2.0 r4'
_computing_data_collection 'CrystalClear-SM Auto 2.0 r4 (Rigaku, 2009)'
_computing_data_reduction 'CrystalClear-SM Auto 2.0 r4'
_computing_molecular_graphics 'CrystalStructure 4.0'
_computing_publication_material 'CrystalStructure 4.0 (Rigaku, 2009)'
_computing_structure_refinement 'SHELXL97 (Sheldrick, 1997)'
_computing_structure_solution 'SHELXS97 (Sheldrick, 1997)'
_diffrn_ambient_temperature 293(2)
_diffrn_measured_fraction_theta_full 0.964
_diffrn_measured_fraction_theta_max 0.964
_diffrn_measurement_device_type 'Rigaku Saturn944+ CCD'
_diffrn_measurement_method \w
_diffrn_radiation_monochromator graphite
_diffrn_radiation_source 'fine-focus sealed tube'
_diffrn_radiation_type CuK\a
_diffrn_radiation_wavelength 1.54178
_diffrn_reflns_av_R_equivalents 0.0645
_diffrn_reflns_av_sigmaI/netI 0.0609
_diffrn_reflns_limit_h_max 10
_diffrn_reflns_limit_h_min -11
_diffrn_reflns_limit_k_max 12
_diffrn_reflns_limit_k_min -12
_diffrn_reflns_limit_l_max 15
_diffrn_reflns_limit_l_min -15
_diffrn_reflns_number 13775
_diffrn_reflns_theta_full 68.25
_diffrn_reflns_theta_max 68.25
_diffrn_reflns_theta_min 7.51
_exptl_absorpt_coefficient_mu 0.688
_exptl_absorpt_correction_T_max 0.871
_exptl_absorpt_correction_T_min 0.637
_exptl_absorpt_correction_type multi-scan
_exptl_absorpt_process_details 'Jacobson, R. (1998) Private communication'
_exptl_crystal_colour colorless
_exptl_crystal_density_diffrn 1.249
_exptl_crystal_density_method 'not measured'
_exptl_crystal_description block
_exptl_crystal_F_000 448
_exptl_crystal_size_max 0.20
_exptl_crystal_size_mid 0.20
_exptl_crystal_size_min 0.20
_refine_diff_density_max 0.259
_refine_diff_density_min -0.312
_refine_diff_density_rms 0.074
_refine_ls_extinction_method none
_refine_ls_goodness_of_fit_ref 1.061
_refine_ls_hydrogen_treatment mixed
_refine_ls_matrix_type full
_refine_ls_number_parameters 276
_refine_ls_number_reflns 3904
_refine_ls_number_restraints 1
_refine_ls_restrained_S_all 1.061
_refine_ls_R_factor_all 0.0742
_refine_ls_R_factor_gt 0.0543
_refine_ls_shift/su_max 0.017
_refine_ls_shift/su_mean 0.001
_refine_ls_structure_factor_coef Fsqd
_refine_ls_weighting_details 'calc w=1/[\s^2^(Fo^2^)+(0.0930P)^2^+0.1142P] where P=(Fo^2^+2Fc^2^)/3'
_refine_ls_weighting_scheme calc
_refine_ls_wR_factor_gt 0.1403
_refine_ls_wR_factor_ref 0.1716
_reflns_number_gt 2723
_reflns_number_total 3904
_reflns_threshold_expression >2\s(I)
_cod_data_source_file jo5b02560_si_001.cif
_cod_data_source_block a1
_cod_depositor_comments 'Adding full bibliography for 4031812--4031816.cif.'
_cod_database_code 4031815

loop_
_symmetry_equiv_pos_as_xyz
'x, y, z'
'-x, -y, -z'

loop_
_atom_site_label
_atom_site_type_symbol
_atom_site_fract_x
_atom_site_fract_y
_atom_site_fract_z
_atom_site_U_iso_or_equiv
_atom_site_adp_type
_atom_site_occupancy
_atom_site_symmetry_multiplicity
_atom_site_calc_flag
_atom_site_refinement_flags
O1 O 0.57925(16) 0.11767(14) 0.33890(12) 0.0580(4) Uani 1 1 d .
O2 O 1.22533(17) 0.35269(15) 0.01836(12) 0.0570(4) Uani 1 1 d .
O3 O 1.16763(17) 0.16315(15) 0.11142(13) 0.0594(4) Uani 1 1 d .
O4 O 0.89685(18) 0.34735(17) -0.03694(12) 0.0653(5) Uani 1 1 d D
H4 H 0.997(2) 0.379(3) -0.023(2) 0.078 Uiso 1 1 d D
O5 O 0.56149(17) -0.04634(14) 0.20186(13) 0.0609(4) Uani 1 1 d .
C1 C 0.3532(3) -0.0718(3) 0.2710(2) 0.0757(7) Uani 1 1 d .
H1A H 0.3066 -0.0191 0.2159 0.114 Uiso 1 1 calc R
H1B H 0.3264 -0.0623 0.3374 0.114 Uiso 1 1 calc R
H1C H 0.3128 -0.1649 0.2392 0.114 Uiso 1 1 calc R
C2 C 0.5325(3) -0.0233(2) 0.30340(19) 0.0594(6) Uani 1 1 d .
C3 C 0.7395(2) 0.1876(2) 0.34991(18) 0.0554(5) Uani 1 1 d .
H3A H 0.8116 0.1549 0.4099 0.066 Uiso 1 1 calc R
H3B H 0.7617 0.2829 0.3716 0.066 Uiso 1 1 calc R
C4 C 0.7700(2) 0.16857(19) 0.23943(16) 0.0472(5) Uani 1 1 d .
C5 C 0.9477(2) 0.2446(2) 0.25928(16) 0.0460(5) Uani 1 1 d .
H5 H 0.9668 0.3350 0.2952 0.055 Uiso 1 1 calc R
C6 C 0.9902(2) 0.26806(19) 0.15041(16) 0.0452(5) Uani 1 1 d .
C7 C 1.1626(2) 0.3704(2) 0.18410(16) 0.0475(5) Uani 1 1 d .
H7 H 1.1559 0.4546 0.1526 0.057 Uiso 1 1 calc R
C8 C 1.2440(2) 0.3014(2) 0.12451(17) 0.0523(5) Uani 1 1 d .
H8 H 1.3573 0.3221 0.1703 0.063 Uiso 1 1 calc R
C9 C 1.2970(3) 0.2995(3) -0.0472(2) 0.0770(7) Uani 1 1 d .
H9A H 1.2692 0.2024 -0.0482 0.092 Uiso 1 1 calc R
H9B H 1.4120 0.3370 -0.0137 0.092 Uiso 1 1 calc R
C10 C 1.2405(3) 0.3338(2) -0.16567(19) 0.0586(6) Uani 1 1 d .
C11 C 1.3477(3) 0.4001(3) -0.2146(2) 0.0650(6) Uani 1 1 d .
H11 H 1.4563 0.4231 -0.1733 0.078 Uiso 1 1 calc R
C12 C 1.2971(3) 0.4330(3) -0.3235(2) 0.0738(7) Uani 1 1 d .
H12 H 1.3712 0.4777 -0.3552 0.089 Uiso 1 1 calc R
C13 C 1.1382(4) 0.3998(3) -0.3849(2) 0.0798(8) Uani 1 1 d .
H13 H 1.1037 0.4221 -0.4583 0.096 Uiso 1 1 calc R
C14 C 0.6142(3) -0.0958(3) 0.3970(2) 0.0804(8) Uani 1 1 d .
H14A H 0.5805 -0.1903 0.3706 0.121 Uiso 1 1 calc R
H14B H 0.5861 -0.0832 0.4623 0.121 Uiso 1 1 calc R
H14C H 0.7275 -0.0598 0.4172 0.121 Uiso 1 1 calc R
C15 C 1.0702(2) 0.1884(2) 0.34436(19) 0.0591(6) Uani 1 1 d .
H15A H 1.0477 0.1806 0.4142 0.071 Uiso 1 1 calc R
H15B H 1.0587 0.0989 0.3130 0.071 Uiso 1 1 calc R
C16 C 1.2425(2) 0.2781(2) 0.37145(18) 0.0591(6) Uani 1 1 d .
H16A H 1.2924 0.3062 0.4527 0.071 Uiso 1 1 calc R
H16B H 1.3020 0.2268 0.3494 0.071 Uiso 1 1 calc R
C17 C 1.2483(2) 0.4002(2) 0.31018(17) 0.0525(5) Uani 1 1 d .
C18 C 1.3174(3) 0.5246(3) 0.3611(2) 0.0695(7) Uani 1 1 d .
H18A H 1.3664 0.5408 0.4397 0.083 Uiso 1 1 calc R
H18B H 1.3172 0.5965 0.3185 0.083 Uiso 1 1 calc R
C19 C 1.0289(3) 0.3333(4) -0.3378(2) 0.0922(9) Uani 1 1 d .
H19 H 0.9205 0.3106 -0.3797 0.111 Uiso 1 1 calc R
C20 C 1.0795(3) 0.3003(3) -0.2292(2) 0.0795(8) Uani 1 1 d .
H20 H 1.0049 0.2552 -0.1980 0.095 Uiso 1 1 calc R
C21 C 1.0029(2) 0.1429(2) 0.09263(19) 0.0557(5) Uani 1 1 d .
H21A H 0.9606 0.0632 0.1246 0.067 Uiso 1 1 calc R
H21B H 0.9424 0.1304 0.0118 0.067 Uiso 1 1 calc R
C22 C 0.8704(2) 0.3273(2) 0.06652(17) 0.0510(5) Uani 1 1 d .
H22 H 0.8819 0.4153 0.1029 0.061 Uiso 1 1 calc R
C23 C 0.7011(2) 0.2403(3) 0.04025(18) 0.0587(6) Uani 1 1 d .
H23A H 0.6869 0.1511 0.0065 0.070 Uiso 1 1 calc R
H23B H 0.6291 0.2790 -0.0141 0.070 Uiso 1 1 calc R
C24 C 0.6617(2) 0.2295(2) 0.14776(18) 0.0556(5) Uani 1 1 d .
H24A H 0.5519 0.1741 0.1287 0.067 Uiso 1 1 calc R
H24B H 0.6712 0.3186 0.1787 0.067 Uiso 1 1 calc R
C25 C 0.7203(2) 0.0164(2) 0.2063(2) 0.0569(5) Uani 1 1 d .
H25A H 0.7273 -0.0015 0.1327 0.068 Uiso 1 1 calc R
H25B H 0.7925 -0.0214 0.2614 0.068 Uiso 1 1 calc R

loop_
_atom_site_aniso_label
_atom_site_aniso_U_11
_atom_site_aniso_U_22
_atom_site_aniso_U_33
_atom_site_aniso_U_23
_atom_site_aniso_U_13
_atom_site_aniso_U_12
O1 0.0568(8) 0.0538(9) 0.0630(9) 0.0056(7) 0.0258(7) 0.0109(7)
O2 0.0623(8) 0.0684(10) 0.0544(8) 0.0138(7) 0.0270(7) 0.0332(7)
O3 0.0603(8) 0.0568(9) 0.0708(10) 0.0109(7) 0.0248(7) 0.0307(7)
O4 0.0556(8) 0.0871(12) 0.0535(9) 0.0244(8) 0.0171(7) 0.0239(8)
O5 0.0563(8) 0.0542(9) 0.0613(9) -0.0026(7) 0.0179(7) 0.0048(7)
C1 0.0628(14) 0.0710(16) 0.0848(17) 0.0097(13) 0.0283(12) 0.0051(12)
C2 0.0610(12) 0.0495(12) 0.0606(13) 0.0076(10) 0.0207(10) 0.0073(10)
C3 0.0563(11) 0.0516(12) 0.0535(12) 0.0033(9) 0.0196(9) 0.0096(9)
C4 0.0480(10) 0.0442(11) 0.0456(10) 0.0051(8) 0.0124(8) 0.0134(8)
C5 0.0483(10) 0.0437(11) 0.0436(10) 0.0071(8) 0.0113(8) 0.0163(8)
C6 0.0458(10) 0.0459(11) 0.0439(10) 0.0082(8) 0.0119(8) 0.0189(8)
C7 0.0462(10) 0.0470(11) 0.0496(11) 0.0086(8) 0.0145(8) 0.0173(9)
C8 0.0494(10) 0.0586(13) 0.0522(11) 0.0117(9) 0.0162(9) 0.0234(10)
C9 0.0880(17) 0.106(2) 0.0694(15) 0.0230(14) 0.0425(13) 0.0597(16)
C10 0.0616(12) 0.0654(14) 0.0591(13) 0.0031(10) 0.0274(10) 0.0280(11)
C11 0.0594(12) 0.0752(16) 0.0628(14) 0.0028(11) 0.0222(10) 0.0237(11)
C12 0.0833(17) 0.0792(18) 0.0669(15) 0.0110(12) 0.0347(13) 0.0274(14)
C13 0.0955(19) 0.103(2) 0.0528(13) 0.0057(13) 0.0254(13) 0.0489(17)
C14 0.0892(18) 0.0678(16) 0.0783(17) 0.0261(13) 0.0235(14) 0.0214(14)
C15 0.0550(11) 0.0613(13) 0.0551(12) 0.0180(10) 0.0097(9) 0.0202(10)
C16 0.0515(11) 0.0715(15) 0.0500(11) 0.0118(10) 0.0087(9) 0.0234(10)
C17 0.0423(10) 0.0590(13) 0.0531(11) 0.0054(9) 0.0130(8) 0.0156(9)
C18 0.0583(12) 0.0702(16) 0.0644(14) 0.0012(12) 0.0136(11) 0.0065(11)
C19 0.0674(15) 0.141(3) 0.0629(16) -0.0085(16) 0.0132(13) 0.0379(17)
C20 0.0652(14) 0.105(2) 0.0687(16) 0.0022(14) 0.0288(12) 0.0210(14)
C21 0.0528(11) 0.0538(12) 0.0605(12) 0.0018(10) 0.0182(9) 0.0191(9)
C22 0.0514(10) 0.0604(13) 0.0465(11) 0.0132(9) 0.0162(8) 0.0260(10)
C23 0.0464(10) 0.0778(15) 0.0515(12) 0.0145(10) 0.0104(9) 0.0262(10)
C24 0.0480(10) 0.0630(14) 0.0570(12) 0.0119(10) 0.0151(9) 0.0231(10)
C25 0.0549(11) 0.0505(12) 0.0616(12) 0.0016(10) 0.0192(9) 0.0124(10)

loop_
_atom_type_symbol
_atom_type_description
_atom_type_scat_dispersion_real
_atom_type_scat_dispersion_imag
_atom_type_scat_source
C C 0.0181 0.0091 'International Tables Vol C Tables 4.2.6.8 and 6.1.1.4'
H H 0.0000 0.0000 'International Tables Vol C Tables 4.2.6.8 and 6.1.1.4'
O O 0.0492 0.0322 'International Tables Vol C Tables 4.2.6.8 and 6.1.1.4'

loop_
_geom_angle_atom_site_label_1
_geom_angle_atom_site_label_2
_geom_angle_atom_site_label_3
_geom_angle
C2 O1 C3 113.76(16)
C9 O2 C8 113.58(16)
C8 O3 C21 108.20(15)
C22 O4 H4 108.8(19)
C2 O5 C25 115.45(15)
C2 C1 H1A 109.5
C2 C1 H1B 109.5
H1A C1 H1B 109.5
C2 C1 H1C 109.5
H1A C1 H1C 109.5
H1B C1 H1C 109.5
O5 C2 O1 110.35(16)
O5 C2 C1 105.70(18)
O1 C2 C1 105.4(2)
O5 C2 C14 111.7(2)
O1 C2 C14 111.35(18)
C1 C2 C14 112.0(2)
O1 C3 C4 112.05(16)
O1 C3 H3A 109.2
C4 C3 H3A 109.2
O1 C3 H3B 109.2
C4 C3 H3B 109.2
H3A C3 H3B 107.9
C25 C4 C3 105.98(17)
C25 C4 C24 109.28(16)
C3 C4 C24 108.09(17)
C25 C4 C5 114.82(17)
C3 C4 C5 108.87(15)
C24 C4 C5 109.55(15)
C15 C5 C6 109.61(17)
C15 C5 C4 115.19(16)
C6 C5 C4 115.86(14)
C15 C5 H5 105.0
C6 C5 H5 105.0
C4 C5 H5 105.0
C21 C6 C22 111.17(16)
C21 C6 C5 114.35(16)
C22 C6 C5 109.68(16)
C21 C6 C7 103.12(15)
C22 C6 C7 109.21(15)
C5 C6 C7 109.03(14)
C17 C7 C8 112.71(16)
C17 C7 C6 112.74(16)
C8 C7 C6 103.48(16)
C17 C7 H7 109.2
C8 C7 H7 109.2
C6 C7 H7 109.2
O3 C8 O2 112.26(17)
O3 C8 C7 106.99(16)
O2 C8 C7 106.58(16)
O3 C8 H8 110.3
O2 C8 H8 110.3
C7 C8 H8 110.3
O2 C9 C10 109.46(19)
O2 C9 H9A 109.8
C10 C9 H9A 109.8
O2 C9 H9B 109.8
C10 C9 H9B 109.8
H9A C9 H9B 108.2
C11 C10 C20 118.2(2)
C11 C10 C9 120.7(2)
C20 C10 C9 121.1(2)
C12 C11 C10 121.3(2)
C12 C11 H11 119.4
C10 C11 H11 119.4
C13 C12 C11 119.9(3)
C13 C12 H12 120.1
C11 C12 H12 120.1
C12 C13 C19 119.9(3)
C12 C13 H13 120.1
C19 C13 H13 120.1
C2 C14 H14A 109.5
C2 C14 H14B 109.5
H14A C14 H14B 109.5
C2 C14 H14C 109.5
H14A C14 H14C 109.5
H14B C14 H14C 109.5
C16 C15 C5 112.47(17)
C16 C15 H15A 109.1
C5 C15 H15A 109.1
C16 C15 H15B 109.1
C5 C15 H15B 109.1
H15A C15 H15B 107.8
C17 C16 C15 111.26(16)
C17 C16 H16A 109.4
C15 C16 H16A 109.4
C17 C16 H16B 109.4
C15 C16 H16B 109.4
H16A C16 H16B 108.0
C18 C17 C16 123.9(2)
C18 C17 C7 121.5(2)
C16 C17 C7 114.56(18)
C17 C18 H18A 120.0
C17 C18 H18B 120.0
H18A C18 H18B 120.0
C20 C19 C13 120.2(3)
C20 C19 H19 119.9
C13 C19 H19 119.9
C19 C20 C10 120.5(3)
C19 C20 H20 119.7
C10 C20 H20 119.7
O3 C21 C6 107.85(16)
O3 C21 H21A 110.1
C6 C21 H21A 110.1
O3 C21 H21B 110.1
C6 C21 H21B 110.1
H21A C21 H21B 108.5
O4 C22 C23 108.55(16)
O4 C22 C6 113.48(17)
C23 C22 C6 111.69(16)
O4 C22 H22 107.6
C23 C22 H22 107.6
C6 C22 H22 107.6
C22 C23 C24 110.30(17)
C22 C23 H23A 109.6
C24 C23 H23A 109.6
C22 C23 H23B 109.6
C24 C23 H23B 109.6
H23A C23 H23B 108.1
C23 C24 C4 113.43(18)
C23 C24 H24A 108.9
C4 C24 H24A 108.9
C23 C24 H24B 108.9
C4 C24 H24B 108.9
H24A C24 H24B 107.7
O5 C25 C4 110.88(18)
O5 C25 H25A 109.5
C4 C25 H25A 109.5
O5 C25 H25B 109.5
C4 C25 H25B 109.5
H25A C25 H25B 108.1

loop_
_geom_bond_atom_site_label_1
_geom_bond_atom_site_label_2
_geom_bond_distance
O1 C2 1.426(3)
O1 C3 1.427(2)
O2 C9 1.416(3)
O2 C8 1.423(2)
O3 C8 1.395(3)
O3 C21 1.431(2)
O4 C22 1.413(2)
O4 H4 0.857(17)
O5 C2 1.422(3)
O5 C25 1.426(2)
C1 C2 1.514(3)
C1 H1A 0.9600
C1 H1B 0.9600
C1 H1C 0.9600
C2 C14 1.517(3)
C3 C4 1.531(3)
C3 H3A 0.9700
C3 H3B 0.9700
C4 C25 1.528(3)
C4 C24 1.540(3)
C4 C5 1.557(3)
C5 C15 1.545(3)
C5 C6 1.555(3)
C5 H5 0.9800
C6 C21 1.535(3)
C6 C22 1.543(3)
C6 C7 1.572(3)
C7 C17 1.499(3)
C7 C8 1.527(3)
C7 H7 0.9800
C8 H8 0.9800
C9 C10 1.494(3)
C9 H9A 0.9700
C9 H9B 0.9700
C10 C11 1.378(3)
C10 C20 1.385(3)
C11 C12 1.377(4)
C11 H11 0.9300
C12 C13 1.363(4)
C12 H12 0.9300
C13 C19 1.377(4)
C13 H13 0.9300
C14 H14A 0.9600
C14 H14B 0.9600
C14 H14C 0.9600
C15 C16 1.536(3)
C15 H15A 0.9700
C15 H15B 0.9700
C16 C17 1.498(3)
C16 H16A 0.9700
C16 H16B 0.9700
C17 C18 1.315(3)
C18 H18A 0.9300
C18 H18B 0.9300
C19 C20 1.375(4)
C19 H19 0.9300
C20 H20 0.9300
C21 H21A 0.9700
C21 H21B 0.9700
C22 C23 1.506(3)
C22 H22 0.9800
C23 C24 1.515(3)
C23 H23A 0.9700
C23 H23B 0.9700
C24 H24A 0.9700
C24 H24B 0.9700
C25 H25A 0.9700
C25 H25B 0.9700
